data_4313749
loop_
_publ_author_name
'Umakoshi, Keisuke'
'Yamauchi, Yoko'
'Nakamiya, Keiko'
'Kojima, Takashi'
'Yamasaki, Mikio'
'Kawano, Hiroyuki'
'Onishi, Masayoshi'

_publ_section_title
;
 Pyrazolato-Bridged Polynuclear Palladium and Platinum Complexes.
 Synthesis, Structure, and Reactivity
;
_journal_coden_ASTM INOCAJ
_journal_issue 12
_journal_name_full 'Inorganic Chemistry'
_journal_page_first 3907
_journal_page_last 3916
_journal_paper_doi 10.1021/ic026196g
_journal_volume 42
_journal_year 2003
_chemical_formula_sum 'C22 H24 N14 Pd3'
_chemical_formula_weight 803.73
_space_group_IT_number 14
_symmetry_cell_setting monoclinic
_symmetry_Int_Tables_number 14
_symmetry_space_group_name_Hall '-P 2ybc'
_symmetry_space_group_name_H-M 'P 1 21/c 1'
_cell_angle_alpha 90
_cell_angle_beta 90.0116(5)
_cell_angle_gamma 90
_cell_formula_units_Z 4
_cell_length_a 9.7740(6)
_cell_length_b 8.2355(8)
_cell_length_c 33.9192(8)
_cell_measurement_reflns_used 11975
_cell_measurement_temperature 295.2
_cell_measurement_theta_max 27.5
_cell_measurement_theta_min 3.0
_cell_volume 2730.3(3)
_computing_cell_refinement D*TREK
_computing_data_collection D*TREK
_computing_data_reduction 'teXsan Ver. 1.11'
_computing_publication_material 'teXsan Ver. 1.11'
_computing_structure_refinement 'teXsan Ver. 1.10'
_computing_structure_solution SIR92
_diffrn_measured_fraction_theta_full 0.9522
_diffrn_measured_fraction_theta_max 0.9522
_diffrn_measurement_device_type 'Quantum CCD/Rigaku AFC7'
_diffrn_measurement_method \w
_diffrn_radiation_type 'Mo K\a'
_diffrn_radiation_wavelength 0.71069
_diffrn_reflns_av_R_equivalents 0.024
_diffrn_reflns_limit_h_max 10
_diffrn_reflns_limit_h_min -12
_diffrn_reflns_limit_k_max 10
_diffrn_reflns_limit_k_min -9
_diffrn_reflns_limit_l_max 43
_diffrn_reflns_limit_l_min -34
_diffrn_reflns_number 23459
_diffrn_reflns_theta_full 27.51
_diffrn_reflns_theta_max 27.51
_exptl_absorpt_coefficient_mu 1.997
_exptl_absorpt_correction_T_max 0.741
_exptl_absorpt_correction_T_min 0.568
_exptl_absorpt_correction_type multi-scan
_exptl_absorpt_process_details '(Jacobson, 1998)'
_exptl_crystal_colour 'pale yellow'
_exptl_crystal_density_diffrn 1.955
_exptl_crystal_density_method 'not measured'
_exptl_crystal_description block
_exptl_crystal_size_max 0.250
_exptl_crystal_size_mid 0.150
_exptl_crystal_size_min 0.150
_refine_diff_density_max 0.43
_refine_diff_density_min -0.70
_refine_ls_extinction_method none
_refine_ls_goodness_of_fit_ref 1.027
_refine_ls_hydrogen_treatment 'H atoms riding with U(H) = 1.2Ueq(C)'
_refine_ls_number_parameters 352
_refine_ls_number_reflns 5981
_refine_ls_R_factor_gt 0.0234
_refine_ls_shift/su_max 0.0013
_refine_ls_structure_factor_coef Fsqd
_refine_ls_weighting_details 'w = 1/[\s^2^(Fo^2^) + (0.05000(Max(Fo^2^,0) + 2Fc^2^)/3)^2^]'
_refine_ls_weighting_scheme calc
_refine_ls_wR_factor_ref 0.0788
_reflns_number_gt 4779
_reflns_number_total 5981
_reflns_threshold_expression F^2^>2.0\s(F^2^)
_cod_data_source_file ic026196g_3.cif
_cod_data_source_block (Pd3pz6).2CH3CN
_cod_original_formula_sum 'C22 H24 N14 Pd3 '
_cod_database_code 4313749

loop_
_symmetry_equiv_pos_as_xyz
x,y,z
-x,1/2+y,1/2-z
-x,-y,-z
x,1/2-y,1/2+z

loop_
_atom_site_label
_atom_site_type_symbol
_atom_site_fract_x
_atom_site_fract_y
_atom_site_fract_z
_atom_site_U_iso_or_equiv
_atom_site_adp_type
_atom_site_occupancy
_atom_site_calc_flag
_atom_site_refinement_flags
_atom_site_disorder_assembly
_atom_site_disorder_group
Pd1 Pd -1.00001(2) -0.25058(3) 0.143871(7) 0.02420(6) Uani 1.00 d . . .
Pd2 Pd -1.15498(2) -0.55215(3) 0.116260(7) 0.02362(7) Uani 1.00 d . . .
Pd3 Pd -0.84504(2) -0.55215(3) 0.116272(7) 0.02367(7) Uani 1.00 d . . .
N1 N -1.5000(5) 0.1030(6) 0.1831(1) 0.065(1) Uani 1.00 d . . .
N2 N -0.5004(6) -0.293(1) 0.9787(2) 0.112(2) Uani 1.00 d . . .
N11 N -1.1463(3) -0.2092(4) 0.10347(9) 0.0304(8) Uani 1.00 d . . .
N12 N -1.2143(3) -0.3427(4) 0.09048(8) 0.0276(7) Uani 1.00 d . . .
N21 N -1.1494(3) -0.3262(4) 0.18091(8) 0.0286(7) Uani 1.00 d . . .
N22 N -1.2180(3) -0.4589(4) 0.16807(8) 0.0280(7) Uani 1.00 d . . .
N31 N -0.8509(3) -0.3266(4) 0.18090(8) 0.0284(7) Uani 1.00 d . . .
N32 N -0.7819(3) -0.4594(4) 0.16818(8) 0.0279(7) Uani 1.00 d . . .
N41 N -0.8538(3) -0.2092(4) 0.10341(9) 0.0301(8) Uani 1.00 d . . .
N42 N -0.7855(3) -0.3427(4) 0.09046(8) 0.0275(7) Uani 1.00 d . . .
N51 N -1.0687(3) -0.7411(3) 0.14506(8) 0.0273(7) Uani 1.00 d . . .
N52 N -0.9313(3) -0.7407(3) 0.14509(8) 0.0275(7) Uani 1.00 d . . .
N61 N -1.0692(3) -0.6337(4) 0.06615(8) 0.0291(7) Uani 1.00 d . . .
N62 N -0.9306(3) -0.6342(4) 0.06618(8) 0.0287(7) Uani 1.00 d . . .
C1 C -1.5001(5) -0.1821(6) 0.1495(2) 0.056(1) Uani 1.00 d . . .
C2 C -1.4999(4) -0.0228(6) 0.1687(1) 0.042(1) Uani 1.00 d . . .
C3 C -0.5002(7) -0.283(1) 0.9034(2) 0.112(3) Uani 1.00 d . . .
C4 C -0.4998(5) -0.2869(7) 0.9452(2) 0.062(2) Uani 1.00 d . . .
C13 C -1.2984(4) -0.2979(5) 0.0613(1) 0.0354(10) Uani 1.00 d . . .
C14 C -1.2863(4) -0.1331(6) 0.0555(1) 0.044(1) Uani 1.00 d . . .
C15 C -1.1893(4) -0.0809(5) 0.0823(1) 0.038(1) Uani 1.00 d . . .
C23 C -1.3063(4) -0.5044(5) 0.1963(1) 0.0356(10) Uani 1.00 d . . .
C24 C -1.2966(4) -0.3995(6) 0.2274(1) 0.043(1) Uani 1.00 d . . .
C25 C -1.1953(4) -0.2882(5) 0.2167(1) 0.037(1) Uani 1.00 d . . .
C33 C -0.6936(4) -0.5047(5) 0.1963(1) 0.0348(10) Uani 1.00 d . . .
C34 C -0.7041(4) -0.3990(6) 0.2276(1) 0.044(1) Uani 1.00 d . . .
C35 C -0.8047(4) -0.2883(5) 0.2166(1) 0.037(1) Uani 1.00 d . . .
C43 C -0.7016(4) -0.2982(5) 0.0612(1) 0.0359(10) Uani 1.00 d . . .
C44 C -0.7141(4) -0.1325(6) 0.0554(1) 0.043(1) Uani 1.00 d . . .
C45 C -0.8109(4) -0.0814(5) 0.0823(1) 0.039(1) Uani 1.00 d . . .
C53 C -0.8886(4) -0.8430(5) 0.1730(1) 0.0365(10) Uani 1.00 d . . .
C54 C -1.0002(4) -0.9117(5) 0.1912(1) 0.040(1) Uani 1.00 d . . .
C55 C -1.1113(4) -0.8437(5) 0.1729(1) 0.0365(10) Uani 1.00 d . . .
C63 C -0.8878(4) -0.6872(5) 0.0312(1) 0.0358(10) Uani 1.00 d . . .
C64 C -0.9998(5) -0.7229(6) 0.0077(1) 0.045(1) Uani 1.00 d . . .
C65 C -1.1119(4) -0.6874(5) 0.0313(1) 0.0363(10) Uani 1.00 d . . .
H13 H -1.3584 -0.3694 0.0469 0.0420 Uiso 1.00 calc . . .
H14 H -1.3332 -0.0675 0.0366 0.0519 Uiso 1.00 calc . . .
H15 H -1.1590 0.0301 0.0857 0.0460 Uiso 1.00 calc . . .
H23 H -1.3653 -0.5963 0.1949 0.0426 Uiso 1.00 calc . . .
H24 H -1.3475 -0.4028 0.2514 0.0509 Uiso 1.00 calc . . .
H25 H -1.1633 -0.1984 0.2322 0.0441 Uiso 1.00 calc . . .
H33 H -0.6340 -0.5960 0.1948 0.0417 Uiso 1.00 calc . . .
H34 H -0.6536 -0.4023 0.2517 0.0513 Uiso 1.00 calc . . .
H35 H -0.8366 -0.1982 0.2321 0.0444 Uiso 1.00 calc . . .
H43 H -0.6420 -0.3697 0.0468 0.0424 Uiso 1.00 calc . . .
H44 H -0.6673 -0.0670 0.0365 0.0512 Uiso 1.00 calc . . .
H45 H -0.8413 0.0295 0.0858 0.0467 Uiso 1.00 calc . . .
H53 H -0.7941 -0.8653 0.1793 0.0446 Uiso 1.00 calc . . .
H54 H -1.0004 -0.9911 0.2118 0.0474 Uiso 1.00 calc . . .
H55 H -1.2059 -0.8662 0.1790 0.0445 Uiso 1.00 calc . . .
H63 H -0.7937 -0.6992 0.0236 0.0430 Uiso 1.00 calc . . .
H64 H -0.9997 -0.7642 -0.0186 0.0521 Uiso 1.00 calc . . .
H65 H -1.2060 -0.7000 0.0236 0.0439 Uiso 1.00 calc . . .

loop_
_atom_site_aniso_label
_atom_site_aniso_U_11
_atom_site_aniso_U_22
_atom_site_aniso_U_33
_atom_site_aniso_U_12
_atom_site_aniso_U_13
_atom_site_aniso_U_23
Pd1 0.0260(1) 0.0267(1) 0.0199(1) -0.00001(10) 0.00005(8) -0.00023(10)
Pd2 0.0235(1) 0.0270(1) 0.0203(1) 0.00034(9) -0.00019(9) -0.00135(10)
Pd3 0.0237(1) 0.0270(1) 0.0204(1) -0.00034(9) 0.00016(9) -0.00128(10)
N1 0.076(3) 0.068(3) 0.052(3) 0.000(2) 0.000(2) -0.011(2)
N2 0.067(3) 0.207(8) 0.063(4) 0.002(4) 0.000(3) 0.000(4)
N11 0.034(2) 0.031(2) 0.027(1) 0.004(1) -0.002(1) 0.001(1)
N12 0.028(1) 0.031(2) 0.024(1) 0.001(1) -0.005(1) 0.001(1)
N21 0.031(1) 0.033(2) 0.022(1) 0.000(1) 0.004(1) -0.003(1)
N22 0.027(1) 0.032(2) 0.025(1) 0.001(1) 0.003(1) -0.001(1)
N31 0.029(1) 0.033(2) 0.024(1) 0.001(1) -0.003(1) -0.003(1)
N32 0.026(1) 0.032(2) 0.026(1) 0.000(1) -0.003(1) -0.001(1)
N41 0.033(2) 0.031(2) 0.026(1) -0.003(1) 0.002(1) 0.000(1)
N42 0.027(1) 0.033(2) 0.023(1) -0.002(1) 0.004(1) -0.001(1)
N51 0.029(1) 0.025(1) 0.027(1) -0.001(1) 0.000(1) 0.001(1)
N52 0.029(1) 0.025(1) 0.029(1) 0.001(1) 0.001(1) 0.001(1)
N61 0.031(1) 0.034(2) 0.023(1) 0.001(1) -0.002(1) -0.004(1)
N62 0.027(1) 0.035(2) 0.024(1) 0.000(1) 0.001(1) -0.004(1)
C1 0.065(3) 0.044(3) 0.058(3) 0.001(2) -0.002(2) -0.003(2)
C2 0.035(2) 0.057(3) 0.034(2) 0.000(2) 0.000(2) 0.005(2)
C3 0.065(4) 0.21(1) 0.061(4) 0.004(5) 0.002(3) 0.034(5)
C4 0.035(2) 0.078(4) 0.072(4) -0.002(2) 0.001(2) 0.013(3)
C13 0.034(2) 0.047(2) 0.025(2) 0.007(2) -0.005(1) -0.001(2)
C14 0.051(2) 0.050(2) 0.031(2) 0.014(2) -0.007(2) 0.009(2)
C15 0.048(2) 0.033(2) 0.033(2) 0.008(2) -0.002(2) 0.007(2)
C23 0.032(2) 0.041(2) 0.034(2) -0.001(2) 0.008(1) 0.005(2)
C24 0.043(2) 0.059(3) 0.027(2) -0.002(2) 0.012(2) -0.002(2)
C25 0.041(2) 0.047(2) 0.024(2) -0.001(2) 0.005(1) -0.007(2)
C33 0.029(2) 0.042(2) 0.033(2) 0.001(1) -0.007(1) 0.005(2)
C34 0.043(2) 0.059(3) 0.028(2) 0.003(2) -0.011(2) -0.001(2)
C35 0.040(2) 0.046(2) 0.026(2) 0.001(2) -0.005(1) -0.008(2)
C43 0.033(2) 0.046(2) 0.029(2) -0.007(2) 0.005(1) -0.001(2)
C44 0.048(2) 0.050(2) 0.032(2) -0.016(2) 0.007(2) 0.008(2)
C45 0.051(2) 0.032(2) 0.033(2) -0.007(2) 0.003(2) 0.008(2)
C53 0.040(2) 0.030(2) 0.039(2) 0.003(2) -0.005(2) 0.005(2)
C54 0.050(2) 0.033(2) 0.038(2) 0.000(2) 0.000(2) 0.011(2)
C55 0.040(2) 0.032(2) 0.038(2) -0.004(2) 0.004(1) 0.005(2)
C63 0.037(2) 0.044(2) 0.026(2) 0.002(2) 0.004(1) -0.008(2)
C64 0.053(2) 0.060(3) 0.023(2) 0.001(2) 0.000(2) -0.013(2)
C65 0.038(2) 0.044(2) 0.027(2) -0.001(2) -0.004(1) -0.009(2)

loop_
_atom_type_symbol
_atom_type_description
_atom_type_scat_dispersion_real
_atom_type_scat_dispersion_imag
_atom_type_scat_source
C C 0.003 0.002
;International Tables for Crystallography
(1992, Vol. C, Tables 4.2.6.8 and 6.1.1.1)
;
H H 0.000 0.000
;International Tables for Crystallography
(1992, Vol. C, Table 6.1.1.2)
;
N N 0.006 0.003
;International Tables for Crystallography
(1992, Vol. C, Tables 4.2.6.8 and 6.1.1.1)
;
Pd Pd -0.999 1.007
;International Tables for Crystallography
(1992, Vol. C, Tables 4.2.6.8 and 6.1.1.1)
;

loop_
_geom_angle_atom_site_label_1
_geom_angle_atom_site_label_2
_geom_angle_atom_site_label_3
_geom_angle
_geom_angle_site_symmetry_1
_geom_angle_site_symmetry_2
_geom_angle_site_symmetry_3
_geom_angle_publ_flag
PD2 PD1 PD3 59.424(8) . . . yes
PD2 PD1 N11 64.93(9) . . . no
PD2 PD1 N21 65.34(8) . . . no
PD2 PD1 N31 107.21(9) . . . no
PD2 PD1 N41 106.32(9) . . . no
PD3 PD1 N11 106.35(9) . . . no
PD3 PD1 N21 107.31(9) . . . no
PD3 PD1 N31 65.27(8) . . . no
PD3 PD1 N41 64.94(9) . . . no
N11 PD1 N21 87.8(1) . . . yes
N11 PD1 N31 171.2(1) . . . yes
N11 PD1 N41 90.7(1) . . . yes
N21 PD1 N31 92.2(1) . . . yes
N21 PD1 N41 171.3(1) . . . yes
N31 PD1 N41 87.9(1) . . . yes
PD1 PD2 PD3 60.289(8) . . . yes
PD1 PD2 N12 65.20(8) . . . no
PD1 PD2 N22 64.81(8) . . . no
PD1 PD2 N51 105.71(8) . . . no
PD1 PD2 N61 108.89(9) . . . no
PD3 PD2 N12 106.68(8) . . . no
PD3 PD2 N22 107.81(8) . . . no
PD3 PD2 N51 65.34(8) . . . no
PD3 PD2 N61 65.35(8) . . . no
N12 PD2 N22 88.0(1) . . . yes
N12 PD2 N51 170.6(1) . . . yes
N12 PD2 N61 92.2(1) . . . yes
N22 PD2 N51 90.0(1) . . . yes
N22 PD2 N61 172.9(1) . . . yes
N51 PD2 N61 88.7(1) . . . yes
PD1 PD3 PD2 60.287(8) . . . yes
PD1 PD3 N32 64.94(8) . . . no
PD1 PD3 N42 65.28(8) . . . no
PD1 PD3 N52 105.64(8) . . . no
PD1 PD3 N62 109.01(8) . . . no
PD2 PD3 N32 107.83(8) . . . no
PD2 PD3 N42 106.76(8) . . . no
PD2 PD3 N52 65.32(8) . . . no
PD2 PD3 N62 65.42(8) . . . no
N32 PD3 N42 88.1(1) . . . yes
N32 PD3 N52 89.8(1) . . . yes
N32 PD3 N62 173.0(1) . . . yes
N42 PD3 N52 170.7(1) . . . yes
N42 PD3 N62 92.3(1) . . . yes
N52 PD3 N62 88.7(1) . . . yes
PD1 N11 N12 115.6(2) . . . yes
PD1 N11 C15 136.0(3) . . . no
N12 N11 C15 108.1(3) . . . no
PD2 N12 N11 114.3(2) . . . yes
PD2 N12 C13 137.1(3) . . . no
N11 N12 C13 108.5(3) . . . no
PD1 N21 N22 113.9(2) . . . yes
PD1 N21 C25 137.4(3) . . . no
N22 N21 C25 108.4(3) . . . no
PD2 N22 N21 115.9(2) . . . yes
PD2 N22 C23 135.4(3) . . . no
N21 N22 C23 108.3(3) . . . no
PD1 N31 N32 114.2(2) . . . yes
PD1 N31 C35 137.4(3) . . . no
N32 N31 C35 108.2(3) . . . no
PD3 N32 N31 115.5(2) . . . yes
PD3 N32 C33 135.6(3) . . . no
N31 N32 C33 108.6(3) . . . no
PD1 N41 N42 115.6(2) . . . yes
PD1 N41 C45 136.1(3) . . . no
N42 N41 C45 108.0(3) . . . no
PD3 N42 N41 114.1(2) . . . yes
PD3 N42 C43 137.0(3) . . . no
N41 N42 C43 108.6(3) . . . no
PD2 N51 N52 114.6(2) . . . yes
PD2 N51 C55 134.4(3) . . . no
N52 N51 C55 108.2(3) . . . no
PD3 N52 N51 114.8(2) . . . yes
PD3 N52 C53 134.3(3) . . . no
N51 N52 C53 108.2(3) . . . no
PD2 N61 N62 114.7(2) . . . yes
PD2 N61 C65 137.0(3) . . . no
N62 N61 C65 108.3(3) . . . no
PD3 N62 N61 114.6(2) . . . yes
PD3 N62 C63 137.0(2) . . . no
N61 N62 C63 108.4(3) . . . no
N1 C2 C1 179.0(5) . . . no
N2 C4 C3 178.7(8) . . . no
N12 C13 C14 109.0(3) . . . no
C13 C14 C15 105.7(3) . . . no
N11 C15 C14 108.8(4) . . . no
N22 C23 C24 109.2(3) . . . no
C23 C24 C25 105.2(3) . . . no
N21 C25 C24 108.9(3) . . . no
N32 C33 C34 109.0(3) . . . no
C33 C34 C35 105.1(3) . . . no
N31 C35 C34 109.2(3) . . . no
N42 C43 C44 108.7(3) . . . no
C43 C44 C45 105.5(3) . . . no
N41 C45 C44 109.2(4) . . . no
N52 C53 C54 109.3(3) . . . no
C53 C54 C55 104.9(3) . . . no
N51 C55 C54 109.4(3) . . . no
N62 C63 C64 109.5(3) . . . no
C63 C64 C65 104.4(3) . . . no
N61 C65 C64 109.5(3) . . . no

loop_
_geom_bond_atom_site_label_1
_geom_bond_atom_site_label_2
_geom_bond_distance
_geom_bond_site_symmetry_1
_geom_bond_site_symmetry_2
_geom_bond_publ_flag
PD1 PD2 3.0559(3) . . yes
PD1 PD3 3.0560(3) . . yes
PD1 N11 2.010(3) . . yes
PD1 N21 2.024(3) . . yes
PD1 N31 2.023(3) . . yes
PD1 N41 2.011(3) . . yes
PD2 PD3 3.0293(4) . . yes
PD2 N12 2.019(3) . . yes
PD2 N22 2.015(3) . . yes
PD2 N51 2.021(3) . . yes
PD2 N61 2.011(3) . . yes
PD3 N32 2.016(3) . . yes
PD3 N42 2.020(3) . . yes
PD3 N52 2.019(3) . . yes
PD3 N62 2.011(3) . . yes
N1 C2 1.145(6) . . no
N2 C4 1.135(7) . . no
N11 N12 1.358(4) . . no
N11 C15 1.344(5) . . no
N12 C13 1.339(4) . . no
N21 N22 1.354(4) . . no
N21 C25 1.330(4) . . no
N22 C23 1.344(4) . . no
N31 N32 1.356(4) . . no
N31 C35 1.331(4) . . no
N32 C33 1.339(4) . . no
N41 N42 1.360(4) . . no
N41 C45 1.340(5) . . no
N42 C43 1.338(4) . . no
N51 N52 1.343(4) . . no
N51 C55 1.334(5) . . no
N52 C53 1.334(5) . . no
N61 N62 1.354(4) . . no
N61 C65 1.331(4) . . no
N62 C63 1.331(4) . . no
C1 C2 1.464(7) . . no
C3 C4 1.419(9) . . no
C13 C14 1.377(6) . . no
C14 C15 1.383(6) . . no
C23 C24 1.367(6) . . no
C24 C25 1.398(6) . . no
C33 C34 1.377(6) . . no
C34 C35 1.392(6) . . no
C43 C44 1.385(6) . . no
C44 C45 1.380(6) . . no
C53 C54 1.375(6) . . no
C54 C55 1.370(6) . . no
C63 C64 1.386(6) . . no
C64 C65 1.387(6) . . no

loop_
_geom_contact_atom_site_label_1
_geom_contact_atom_site_label_2
_geom_contact_distance
_geom_contact_site_symmetry_1
_geom_contact_site_symmetry_2
_geom_contact_publ_flag
PD1 PD2 3.0559(3) . . ?
PD1 PD3 3.0560(3) . . ?
PD2 PD3 3.0293(4) . . ?
PD1 C54 3.220(4) . 1_565 ?
N1 C3 3.287(9) . 3_356 ?
N2 C43 3.423(7) . 1_556 ?
N2 C13 3.428(7) . 1_656 ?
N2 C44 3.590(7) . 1_556 ?
N2 C14 3.591(7) . 1_656 ?
C2 C3 3.510(9) . 3_356 ?

loop_
_geom_torsion_atom_site_label_1
_geom_torsion_atom_site_label_2
_geom_torsion_atom_site_label_3
_geom_torsion_atom_site_label_4
_geom_torsion
_geom_torsion_site_symmetry_1
_geom_torsion_site_symmetry_2
_geom_torsion_site_symmetry_3
_geom_torsion_site_symmetry_4
_geom_torsion_publ_flag
PD1 PD2 PD3 N32 45.90(9) . . . . no
PD1 PD2 PD3 N42 -47.58(8) . . . . no
PD1 PD2 PD3 N52 127.15(9) . . . . no
PD1 PD2 PD3 N62 -132.34(10) . . . . no
PD1 PD2 N12 N11 -1.1(2) . . . . no
PD1 PD2 N12 C13 173.2(4) . . . . no
PD1 PD2 N22 N21 -0.7(2) . . . . no
PD1 PD2 N22 C23 -172.9(4) . . . . no
PD1 PD2 N51 N52 -45.8(2) . . . . no
PD1 PD2 N51 C55 112.5(3) . . . . no
PD1 PD2 N61 N62 43.0(3) . . . . no
PD1 PD2 N61 C65 -135.7(4) . . . . no
PD1 PD3 PD2 N12 47.54(8) . . . . no
PD1 PD3 PD2 N22 -45.73(9) . . . . no
PD1 PD3 PD2 N51 -127.22(9) . . . . no
PD1 PD3 PD2 N61 132.22(10) . . . . no
PD1 PD3 N32 N31 0.7(2) . . . . no
PD1 PD3 N32 C33 173.2(4) . . . . no
PD1 PD3 N42 N41 0.9(2) . . . . no
PD1 PD3 N42 C43 -172.9(4) . . . . no
PD1 PD3 N52 N51 46.1(2) . . . . no
PD1 PD3 N52 C53 -112.4(3) . . . . no
PD1 PD3 N62 N61 -42.6(3) . . . . no
PD1 PD3 N62 C63 135.2(4) . . . . no
PD1 N11 N12 PD2 1.6(3) . . . . yes
PD1 N11 N12 C13 -174.2(2) . . . . no
PD1 N11 C15 C14 173.0(3) . . . . no
PD1 N21 N22 PD2 1.0(3) . . . . yes
PD1 N21 N22 C23 175.2(2) . . . . no
PD1 N21 C25 C24 -174.3(3) . . . . no
PD1 N31 N32 PD3 -1.0(3) . . . . yes
PD1 N31 N32 C33 -175.5(2) . . . . no
PD1 N31 C35 C34 174.4(3) . . . . no
PD1 N41 N42 PD3 -1.4(3) . . . . yes
PD1 N41 N42 C43 174.2(2) . . . . no
PD1 N41 C45 C44 -173.1(3) . . . . no
PD2 PD1 PD3 N32 -131.00(9) . . . . yno
PD2 PD1 PD3 N42 128.91(9) . . . . no
PD2 PD1 PD3 N52 -48.77(9) . . . . no
PD2 PD1 PD3 N62 45.31(9) . . . . no
PD2 PD1 N11 N12 -1.1(2) . . . . no
PD2 PD1 N11 C15 -173.6(4) . . . . no
PD2 PD1 N21 N22 -0.7(2) . . . . no
PD2 PD1 N21 C25 173.6(4) . . . . no
PD2 PD1 N31 N32 43.8(2) . . . . no
PD2 PD1 N31 C35 -130.7(4) . . . . no
PD2 PD1 N41 N42 -42.8(2) . . . . no
PD2 PD1 N41 C45 129.9(4) . . . . no
PD2 PD3 PD1 N11 -46.66(9) . . . . no
PD2 PD3 PD1 N21 46.22(8) . . . . no
PD2 PD3 PD1 N31 130.57(9) . . . . no
PD2 PD3 PD1 N41 -129.54(9) . . . . no
PD2 PD3 N32 N31 -42.9(2) . . . . no
PD2 PD3 N32 C33 129.7(3) . . . . no
PD2 PD3 N42 N41 45.8(2) . . . . no
PD2 PD3 N42 C43 -128.0(3) . . . . no
PD2 PD3 N52 N51 0.1(2) . . . . no
PD2 PD3 N52 C53 -158.4(4) . . . . no
PD2 PD3 N62 N61 0.2(2) . . . . no
PD2 PD3 N62 C63 178.0(4) . . . . no
PD2 N12 N11 C15 176.2(2) . . . . no
PD2 N12 C13 C14 -175.1(3) . . . . no
PD2 N22 N21 C25 -174.9(2) . . . . no
PD2 N22 C23 C24 173.5(3) . . . . no
PD2 N51 N52 PD3 -0.2(3) . . . . yes
PD2 N51 N52 C53 163.8(2) . . . . no
PD2 N51 C55 C54 -159.6(3) . . . . no
PD2 N61 N62 PD3 -0.3(3) . . . . yes
PD2 N61 N62 C63 -178.7(3) . . . . no
PD2 N61 C65 C64 178.3(3) . . . . no
PD3 PD1 PD2 N12 -128.88(9) . . . . no
PD3 PD1 PD2 N22 131.11(9) . . . . no
PD3 PD1 PD2 N51 48.74(8) . . . . no
PD3 PD1 PD2 N61 -45.35(9) . . . . no
PD3 PD1 N11 N12 42.6(2) . . . . no
PD3 PD1 N11 C15 -129.9(4) . . . . no
PD3 PD1 N21 N22 -43.8(2) . . . . no
PD3 PD1 N21 C25 130.4(4) . . . . no
PD3 PD1 N31 N32 0.6(2) . . . . no
PD3 PD1 N31 C35 -173.9(4) . . . . no
PD3 PD1 N41 N42 0.9(2) . . . . no
PD3 PD1 N41 C45 173.7(4) . . . . no
PD3 PD2 PD1 N11 129.61(9) . . . . no
PD3 PD2 PD1 N21 -130.66(9) . . . . no
PD3 PD2 PD1 N31 -46.25(8) . . . . no
PD3 PD2 PD1 N41 46.71(9) . . . . no
PD3 PD2 N12 N11 -46.0(2) . . . . no
PD3 PD2 N12 C13 128.3(3) . . . . no
PD3 PD2 N22 N21 42.7(2) . . . . no
PD3 PD2 N22 C23 -129.4(3) . . . . no
PD3 PD2 N51 N52 0.1(2) . . . . no
PD3 PD2 N51 C55 158.4(4) . . . . no
PD3 PD2 N61 N62 0.2(2) . . . . no
PD3 PD2 N61 C65 -178.5(4) . . . . no
PD3 N32 N31 C35 175.2(2) . . . . no
PD3 N32 C33 C34 -173.6(3) . . . . no
PD3 N42 N41 C45 -176.1(2) . . . . no
PD3 N42 C43 C44 174.9(3) . . . . no
PD3 N52 N51 C55 -164.0(2) . . . . no
PD3 N52 C53 C54 159.8(3) . . . . no
PD3 N62 N61 C65 178.8(3) . . . . no
PD3 N62 C63 C64 -178.1(3) . . . . no
N11 PD1 PD2 N12 0.7(1) . . . . no
N11 PD1 PD2 N22 -99.3(1) . . . . no
N11 PD1 PD2 N51 178.4(1) . . . . no
N11 PD1 PD2 N61 84.3(1) . . . . no
N11 PD1 PD3 N32 -177.7(1) . . . . no
N11 PD1 PD3 N42 82.3(1) . . . . no
N11 PD1 PD3 N52 -95.4(1) . . . . no
N11 PD1 PD3 N62 -1.4(1) . . . . no
N11 PD1 N21 N22 62.6(2) . . . . no
N11 PD1 N21 C25 -123.1(4) . . . . no
N11 PD1 N31 N32 18.4(9) . . . . no
N11 PD1 N31 C35 -156.2(7) . . . . no
N11 PD1 N41 N42 -106.8(2) . . . . no
N11 PD1 N41 C45 65.9(4) . . . . no
N11 N12 PD2 N22 62.0(2) . . . . no
N11 N12 PD2 N51 -15.3(8) . . . . no
N11 N12 PD2 N61 -110.9(2) . . . . no
N11 N12 C13 C14 -0.7(4) . . . . no
N11 C15 C14 C13 -0.5(5) . . . . no
N12 PD2 PD1 N21 100.5(1) . . . . no
N12 PD2 PD1 N31 -175.1(1) . . . . no
N12 PD2 PD1 N41 -82.2(1) . . . . no
N12 PD2 PD3 N32 93.4(1) . . . . no
N12 PD2 PD3 N42 0.0(1) . . . . no
N12 PD2 PD3 N52 174.7(1) . . . . no
N12 PD2 PD3 N62 -84.8(1) . . . . no
N12 PD2 N22 N21 -64.1(2) . . . . no
N12 PD2 N22 C23 123.7(4) . . . . no
N12 PD2 N51 N52 -32.4(8) . . . . no
N12 PD2 N51 C55 125.9(7) . . . . no
N12 PD2 N61 N62 107.5(2) . . . . no
N12 PD2 N61 C65 -71.2(4) . . . . no
N12 N11 PD1 N21 -64.8(2) . . . . no
N12 N11 PD1 N31 25.9(9) . . . . no
N12 N11 PD1 N41 106.7(2) . . . . no
N12 N11 C15 C14 0.1(4) . . . . no
N12 C13 C14 C15 0.7(4) . . . . no
N21 PD1 PD2 N22 0.4(1) . . . . no
N21 PD1 PD2 N51 -81.9(1) . . . . no
N21 PD1 PD2 N61 -176.0(1) . . . . no
N21 PD1 PD3 N32 -84.8(1) . . . . no
N21 PD1 PD3 N42 175.1(1) . . . . no
N21 PD1 PD3 N52 -2.5(1) . . . . no
N21 PD1 PD3 N62 91.5(1) . . . . no
N21 PD1 N11 C15 122.7(4) . . . . no
N21 PD1 N31 N32 108.7(2) . . . . no
N21 PD1 N31 C35 -65.9(4) . . . . no
N21 PD1 N41 N42 -26.8(9) . . . . no
N21 PD1 N41 C45 145.9(7) . . . . no
N21 N22 PD2 N51 106.7(2) . . . . no
N21 N22 PD2 N61 27(1) . . . . no
N21 N22 C23 C24 0.9(4) . . . . no
N21 C25 C24 C23 0.4(5) . . . . no
N22 PD2 PD1 N31 84.9(1) . . . . no
N22 PD2 PD1 N41 177.8(1) . . . . no
N22 PD2 PD3 N32 0.2(1) . . . . no
N22 PD2 PD3 N42 -93.3(1) . . . . no
N22 PD2 PD3 N52 81.4(1) . . . . no
N22 PD2 PD3 N62 -178.1(1) . . . . no
N22 PD2 N12 C13 -123.8(4) . . . . no
N22 PD2 N51 N52 -109.6(2) . . . . no
N22 PD2 N51 C55 48.7(4) . . . . no
N22 PD2 N61 N62 16(1) . . . . no
N22 PD2 N61 C65 -162.5(8) . . . . no
N22 N21 PD1 N31 -108.6(2) . . . . no
N22 N21 PD1 N41 -17.6(9) . . . . no
N22 N21 C25 C24 0.1(4) . . . . no
N22 C23 C24 C25 -0.8(5) . . . . no
N31 PD1 PD2 N51 2.5(1) . . . . no
N31 PD1 PD2 N61 -91.6(1) . . . . no
N31 PD1 PD3 N32 -0.4(1) . . . . no
N31 PD1 PD3 N42 -100.5(1) . . . . no
N31 PD1 PD3 N52 81.8(1) . . . . no
N31 PD1 PD3 N62 175.9(1) . . . . no
N31 PD1 N11 C15 -146.7(7) . . . . no
N31 PD1 N21 C25 65.6(4) . . . . no
N31 PD1 N41 N42 64.5(2) . . . . no
N31 PD1 N41 C45 -122.7(4) . . . . no
N31 N32 PD3 N42 64.1(2) . . . . no
N31 N32 PD3 N52 -106.8(2) . . . . no
N31 N32 PD3 N62 -29(1) . . . . no
N31 N32 C33 C34 -0.6(4) . . . . no
N31 C35 C34 C33 0.0(5) . . . . no
N32 PD3 PD1 N41 99.5(1) . . . . no
N32 PD3 PD2 N51 -81.3(1) . . . . no
N32 PD3 PD2 N61 178.1(1) . . . . no
N32 PD3 N42 N41 -62.2(2) . . . . no
N32 PD3 N42 C43 123.9(4) . . . . no
N32 PD3 N52 N51 109.9(2) . . . . no
N32 PD3 N52 C53 -48.6(4) . . . . no
N32 PD3 N62 N61 -13(1) . . . . no
N32 PD3 N62 C63 164.0(9) . . . . no
N32 N31 PD1 N41 -62.6(2) . . . . no
N32 N31 C35 C34 -0.4(4) . . . . no
N32 C33 C34 C35 0.4(5) . . . . no
N41 PD1 PD2 N51 95.5(1) . . . . no
N41 PD1 PD2 N61 1.4(1) . . . . no
N41 PD1 PD3 N42 -0.6(1) . . . . no
N41 PD1 PD3 N52 -178.3(1) . . . . no
N41 PD1 PD3 N62 -84.2(1) . . . . no
N41 PD1 N11 C15 -65.9(4) . . . . no
N41 PD1 N21 C25 156.7(7) . . . . no
N41 PD1 N31 C35 122.8(4) . . . . no
N41 N42 PD3 N52 14.9(8) . . . . no
N41 N42 PD3 N62 110.8(2) . . . . no
N41 N42 C43 C44 0.8(4) . . . . no
N41 C45 C44 C43 0.4(5) . . . . no
N42 PD3 PD2 N51 -174.8(1) . . . . no
N42 PD3 PD2 N61 84.6(1) . . . . no
N42 PD3 N32 C33 -123.3(4) . . . . no
N42 PD3 N52 N51 32.9(8) . . . . no
N42 PD3 N52 C53 -125.5(7) . . . . no
N42 PD3 N62 N61 -107.2(2) . . . . no
N42 PD3 N62 C63 70.6(4) . . . . no
N42 N41 C45 C44 0.1(4) . . . . no
N42 C43 C44 C45 -0.7(4) . . . . no
N51 PD2 PD3 N52 -0.1(1) . . . . no
N51 PD2 PD3 N62 100.4(1) . . . . no
N51 PD2 N12 C13 158.9(6) . . . . no
N51 PD2 N22 C23 -65.4(4) . . . . no
N51 PD2 N61 N62 -63.2(3) . . . . no
N51 PD2 N61 C65 118.2(4) . . . . no
N51 N52 PD3 N62 -63.3(2) . . . . no
N51 N52 C53 C54 0.4(4) . . . . no
N51 C55 C54 C53 0.5(5) . . . . no
N52 PD3 PD2 N61 -100.6(1) . . . . no
N52 PD3 N32 C33 65.8(4) . . . . no
N52 PD3 N42 C43 -159.0(6) . . . . no
N52 PD3 N62 N61 63.5(3) . . . . no
N52 PD3 N62 C63 -118.7(4) . . . . no
N52 N51 PD2 N61 63.4(2) . . . . no
N52 N51 C55 C54 -0.3(4) . . . . no
N52 C53 C54 C55 -0.6(5) . . . . no
N61 PD2 PD3 N62 -0.1(1) . . . . no
N61 PD2 N12 C13 63.3(4) . . . . no
N61 PD2 N22 C23 -144.7(9) . . . . no
N61 PD2 N51 C55 -138.3(4) . . . . no
N61 N62 C63 C64 -0.2(5) . . . . no
N61 C65 C64 C63 0.3(5) . . . . no
N62 PD3 N32 C33 143.0(9) . . . . no
N62 PD3 N42 C43 -63.0(4) . . . . no
N62 PD3 N52 C53 138.2(4) . . . . no
N62 N61 C65 C64 -0.4(5) . . . . no
N62 C63 C64 C65 -0.1(5) . . . . no
C13 N12 N11 C15 0.3(4) . . . . no
C23 N22 N21 C25 -0.6(4) . . . . no
C33 N32 N31 C35 0.6(4) . . . . no
C43 N42 N41 C45 -0.6(4) . . . . no
C53 N52 N51 C55 0.0(4) . . . . no
C63 N62 N61 C65 0.4(4) . . . . no
C63 N62 N61 C65 0.4(4) . . . . no
